data_2103948
loop_
_publ_author_name
'Porob, Digamber G.'
'Guru Row, T. N.'

_publ_section_title
;
 Synthesis and structure of <i>M</i>~0.5~Bi~3~P~2~O~10~ (<i>M</i> = Ca,
 Sr, Ba, Pb) series
;
_journal_issue 5
_journal_name_full 'Acta Crystallographica Section B'
_journal_page_first 606
_journal_page_last 610
_journal_paper_doi 10.1107/S0108768103012266
_journal_volume 59
_journal_year 2003
_chemical_formula_moiety 'Bi3 Ca0.5 O10 P2'
_chemical_formula_structural 'Bi3 Ca0.5 O10 P2'
_chemical_formula_sum 'Bi3 Ca0.5 O10 P2'
_chemical_formula_weight 868.92
_chemical_name_common 'Calcium bismuth phosphate'
_chemical_name_systematic 'Calcium bismuth phosphate'
_space_group_IT_number 2
_symmetry_cell_setting triclinic
_symmetry_space_group_name_Hall '-P 1'
_symmetry_space_group_name_H-M 'P -1'
_atom_sites_solution_hydrogens none
_atom_sites_solution_primary direct
_atom_sites_solution_secondary difmap
_cell_angle_alpha 107.053(2)
_cell_angle_beta 93.812(2)
_cell_angle_gamma 112.278(2)
_cell_formula_units_Z 2
_cell_length_a 6.9100(9)
_cell_length_b 7.5426(10)
_cell_length_c 9.2027(12)
_cell_measurement_reflns_used 4853
_cell_measurement_temperature 293(2)
_cell_measurement_theta_max 28.00
_cell_measurement_theta_min 2.36
_cell_volume 415.68(9)
_computing_cell_refinement 'Bruker SMART'
_computing_data_collection 'Bruker SMART'
_computing_data_reduction 'Bruker SAINT'
_computing_molecular_graphics 'Ortep-3 for Windows (Farrugia, 1997)'
_computing_publication_material 'PLATON (Spek, 1990)'
_computing_structure_refinement 'SHELXL-97 (Sheldrick, 1997)'
_computing_structure_solution 'SHELXS-97 (Sheldrick, 1990)'
_diffrn_ambient_temperature 293(2)
_diffrn_measured_fraction_theta_full 0.958
_diffrn_measured_fraction_theta_max 0.958
_diffrn_measurement_device_type 'Bruker APEX SMART CCD area detector'
_diffrn_measurement_method ' w scans'
_diffrn_radiation_monochromator graphite
_diffrn_radiation_source 'fine-focus sealed tube'
_diffrn_radiation_type MoKa
_diffrn_radiation_wavelength 0.71073
_diffrn_reflns_av_R_equivalents 0.0677
_diffrn_reflns_av_sigmaI/netI 0.0548
_diffrn_reflns_limit_h_max 9
_diffrn_reflns_limit_h_min -8
_diffrn_reflns_limit_k_max 9
_diffrn_reflns_limit_k_min -9
_diffrn_reflns_limit_l_max 12
_diffrn_reflns_limit_l_min -12
_diffrn_reflns_number 4853
_diffrn_reflns_reduction_process
;
 ?
;
_diffrn_reflns_theta_full 28.00
_diffrn_reflns_theta_max 28.00
_diffrn_reflns_theta_min 2.36
_diffrn_standards_number 0
_exptl_absorpt_coefficient_mu 64.083
_exptl_absorpt_correction_T_max 0.0170
_exptl_absorpt_correction_T_min 0.0041
_exptl_absorpt_correction_type numerical
_exptl_absorpt_process_details 'Interpolation using  Int.Tab. Vol. C (1992) p. 523,Tab. 6.3.3.3'
_exptl_crystal_colour ' colorless '
_exptl_crystal_density_diffrn 6.942
_exptl_crystal_density_method 'Not Measured'
_exptl_crystal_description ' block  '
_exptl_crystal_F_000 732
_exptl_crystal_size_max 0.10
_exptl_crystal_size_mid 0.09
_exptl_crystal_size_min 0.08
_refine_diff_density_max 3.817
_refine_diff_density_min -7.937
_refine_ls_extinction_method none
_refine_ls_goodness_of_fit_ref 1.051
_refine_ls_hydrogen_treatment 'none '
_refine_ls_matrix_type full
_refine_ls_number_parameters 142
_refine_ls_number_reflns 1921
_refine_ls_number_restraints 0
_refine_ls_restrained_S_all 1.051
_refine_ls_R_factor_all 0.0617
_refine_ls_R_factor_gt 0.0566
_refine_ls_shift/su_max 0.000
_refine_ls_shift/su_mean 0.000
_refine_ls_structure_factor_coef Fsqd
_refine_ls_weighting_details 'calc w=1/[\s^2^(Fo^2^)+(0.1072P)^2^+0.0000P] where P=(Fo^2^+2Fc^2^)/3'
_refine_ls_weighting_scheme calc
_refine_ls_wR_factor_gt 0.1511
_refine_ls_wR_factor_ref 0.1548
_reflns_number_gt 1651
_reflns_number_total 1921
_reflns_threshold_expression >2sigma(I)
_cod_data_source_file bk5000.cif
_cod_data_source_block cbpo
_cod_depositor_comments
;
The following automatic conversions were performed:
'_symmetry_cell_setting' value 'Triclinic' changed to 'triclinic'
according to '/home/saulius/struct/CIF-dictionaries/cif_core.dic'
dictionary named 'cif_core.dic' version 2.4.1 from
2010-06-29.

'_exptl_absorpt_correction_type' value 'numerical ' changed
to 'numerical' according to
'/home/saulius/struct/CIF-dictionaries/cif_core.dic' dictionary named
'cif_core.dic' version 2.4.1 from 2010-06-29.

Automatic conversion script
Id: cif_fix_enum 1527 2010-12-29 10:47:43Z saulius 

The following automatic conversions were performed:

'_symmetry_cell_setting' value 'Triclinic' changed to 'triclinic'
according to /home/saulius/struct/CIF-dictionaries/cif_core.dic
dictionary named 'cif_core.dic' version 2.4.1 from
2010-06-29.

'_exptl_absorpt_correction_type' value 'numerical '
changed to 'numerical' according to
/home/saulius/struct/CIF-dictionaries/cif_core.dic dictionary named
'cif_core.dic' version 2.4.1 from 2010-06-29.

Automatic conversion script
Id: cif_fix_values 1715 2011-07-08 13:25:40Z adriana 
;
_cod_database_code 2103948

loop_
_symmetry_equiv_pos_as_xyz
x,y,z
-x,-y,-z

loop_
_atom_site_label
_atom_site_fract_x
_atom_site_fract_y
_atom_site_fract_z
_atom_site_U_iso_or_equiv
_atom_site_adp_type
_atom_site_calc_flag
_atom_site_refinement_flags
_atom_site_occupancy
_atom_site_type_symbol
Bi1 0.66412(9) 0.36939(9) 0.48951(6) 0.0225(2) Uani d . 1 Bi
Bi2 0.43324(10) 0.28627(9) 0.08302(7) 0.0281(2) Uani d . 1 Bi
Bi3 0.18988(9) 0.19567(9) 0.67437(7) 0.0229(2) Uani d . 1 Bi
Ca1 0 0.5 0 0.0318(8) Uani d SP 1 Ca
P1 1.0505(6) 0.7654(6) 0.7621(5) 0.0207(7) Uani d . 1 P
P2 0.3399(6) 0.8925(6) 0.2533(5) 0.0206(7) Uani d . 1 P
O1 0.5548(18) 0.5306(17) 0.3664(12) 0.023(2) Uani d . 1 O
O2 0.1235(17) 0.7462(19) 0.2703(14) 0.028(2) Uani d . 1 O
O3 1.2247(17) 0.6813(18) 0.7606(12) 0.026(2) Uani d . 1 O
O4 0.3214(18) 0.4095(18) 0.8989(13) 0.026(2) Uani d . 1 O
O5 0.8877(19) 0.669(2) 0.8532(16) 0.032(3) Uani d . 1 O
O6 0.3462(18) 0.8200(19) 0.0802(13) 0.029(2) Uani d . 1 O
O7 0.3599(18) 1.1123(18) 0.3102(14) 0.029(2) Uani d . 1 O
O8 0.948(2) 0.7036(17) 0.5891(13) 0.029(2) Uani d . 1 O
O9 0.5226(18) 0.8789(18) 0.3501(13) 0.026(2) Uani d . 1 O
O10 1.150(2) 1.0056(18) 0.8369(14) 0.032(3) Uani d . 1 O

loop_
_atom_site_aniso_label
_atom_site_aniso_U_11
_atom_site_aniso_U_22
_atom_site_aniso_U_33
_atom_site_aniso_U_12
_atom_site_aniso_U_13
_atom_site_aniso_U_23
Bi1 0.0241(4) 0.0232(4) 0.0227(4) 0.0099(3) 0.0045(2) 0.0113(2)
Bi2 0.0314(4) 0.0253(4) 0.0299(4) 0.0109(3) 0.0082(3) 0.0134(3)
Bi3 0.0237(3) 0.0228(3) 0.0221(4) 0.0088(3) 0.0027(2) 0.0090(2)
Ca1 0.0440(19) 0.0095(13) 0.0251(16) -0.0010(12) -0.0234(14) 0.0056(11)
P1 0.0227(17) 0.0201(18) 0.0212(17) 0.0085(14) 0.0056(14) 0.0101(14)
P2 0.0210(17) 0.0192(18) 0.0211(17) 0.0064(14) 0.0038(14) 0.0089(15)
O1 0.035(6) 0.023(5) 0.016(5) 0.013(5) 0.001(4) 0.011(4)
O2 0.019(5) 0.037(7) 0.035(6) 0.016(5) 0.009(5) 0.020(5)
O3 0.026(5) 0.033(6) 0.025(5) 0.014(5) 0.010(4) 0.013(5)
O4 0.029(6) 0.032(6) 0.023(5) 0.014(5) 0.009(4) 0.015(5)
O5 0.024(6) 0.033(6) 0.049(8) 0.013(5) 0.015(5) 0.024(6)
O6 0.029(6) 0.040(7) 0.022(5) 0.016(5) 0.005(5) 0.014(5)
O7 0.026(6) 0.032(6) 0.035(6) 0.018(5) 0.006(5) 0.012(5)
O8 0.041(6) 0.020(5) 0.027(6) 0.014(5) 0.007(5) 0.010(4)
O9 0.030(6) 0.028(6) 0.023(5) 0.014(5) 0.007(4) 0.013(4)
O10 0.044(7) 0.022(6) 0.029(6) 0.009(5) 0.012(5) 0.013(5)

loop_
_atom_type_symbol
_atom_type_description
_atom_type_scat_dispersion_real
_atom_type_scat_dispersion_imag
_atom_type_scat_source
Ca Ca 0.2262 0.3064 'International Tables Vol C Tables 4.2.6.8 and 6.1.1.4'
P P 0.1023 0.0942 'International Tables Vol C Tables 4.2.6.8 and 6.1.1.4'
O O 0.0106 0.0060 'International Tables Vol C Tables 4.2.6.8 and 6.1.1.4'
Bi Bi -4.1077 10.2566 'International Tables Vol C Tables 4.2.6.8 and 6.1.1.4'

loop_
_geom_angle_atom_site_label_1
_geom_angle_atom_site_label_2
_geom_angle_atom_site_label_3
_geom_angle_site_symmetry_1
_geom_angle_site_symmetry_3
_geom_angle
O1 Bi1 O1 . 2_666 75.9(4)
O1 Bi1 O7 . 1_545 76.2(4)
O1 Bi1 O7 2_666 1_545 88.3(4)
O1 Bi1 O8 . . 78.1(4)
O1 Bi1 O8 2_666 . 92.4(4)
O7 Bi1 O8 1_545 . 153.3(4)
O1 Bi1 O3 . 2_766 70.9(4)
O1 Bi1 O3 2_666 2_766 145.6(4)
O7 Bi1 O3 1_545 2_766 75.3(4)
O8 Bi1 O3 . 2_766 89.6(4)
O1 Bi1 O9 . 2_666 133.8(4)
O1 Bi1 O9 2_666 2_666 66.6(4)
O7 Bi1 O9 1_545 2_666 76.7(4)
O8 Bi1 O9 . 2_666 127.8(4)
O3 Bi1 O9 2_766 2_666 134.8(4)
O4 Bi2 O4 2_666 1_554 68.8(5)
O4 Bi2 O6 2_666 2_665 80.4(4)
O4 Bi2 O6 1_554 2_665 90.5(4)
O4 Bi2 O5 2_666 2_666 107.5(4)
O4 Bi2 O5 1_554 2_666 73.0(4)
O6 Bi2 O5 2_665 2_666 156.8(4)
O4 Bi2 O1 2_666 . 69.3(4)
O4 Bi2 O1 1_554 . 116.0(4)
O6 Bi2 O1 2_665 . 126.6(4)
O5 Bi2 O1 2_666 . 76.2(4)
O4 Bi2 O3 2_666 2_766 75.6(4)
O4 Bi2 O3 1_554 2_766 140.8(4)
O6 Bi2 O3 2_665 2_766 67.5(4)
O5 Bi2 O3 2_666 2_766 135.2(4)
O1 Bi2 O3 . 2_766 63.0(3)
O4 Bi2 O10 2_666 1_444 127.8(4)
O4 Bi2 O10 1_554 1_444 64.5(4)
O6 Bi2 O10 2_665 1_444 77.9(4)
O5 Bi2 O10 2_666 1_444 80.2(4)
O1 Bi2 O10 . 1_444 154.6(4)
O3 Bi2 O10 2_766 1_444 134.3(4)
O4 Bi2 O7 2_666 1_545 128.4(4)
O4 Bi2 O7 1_554 1_545 151.6(3)
O6 Bi2 O7 2_665 1_545 113.2(4)
O5 Bi2 O7 2_666 1_545 79.6(4)
O1 Bi2 O7 . 1_545 63.0(3)
O3 Bi2 O7 2_766 1_545 66.4(3)
O10 Bi2 O7 1_444 1_545 103.8(4)
O4 Bi3 O9 . 2_666 94.8(4)
O4 Bi3 O1 . 2_666 77.1(4)
O9 Bi3 O1 2_666 2_666 74.4(4)
O4 Bi3 O10 . 1_445 74.5(4)
O9 Bi3 O10 2_666 1_445 80.2(4)
O1 Bi3 O10 2_666 1_445 139.8(4)
O4 Bi3 O2 . 2_566 81.8(4)
O9 Bi3 O2 2_666 2_566 171.7(4)
O1 Bi3 O2 2_666 2_566 111.9(4)
O10 Bi3 O2 1_445 2_566 91.6(4)
O5 Ca1 O5 1_454 2_666 180.0(4)
O5 Ca1 O2 1_454 2_565 75.2(4)
O5 Ca1 O2 2_666 2_565 104.8(4)
O5 Ca1 O2 1_454 . 104.8(4)
O5 Ca1 O2 2_666 . 75.2(4)
O2 Ca1 O2 2_565 . 180.0(6)
O5 Ca1 O6 1_454 . 83.2(4)
O5 Ca1 O6 2_666 . 96.8(4)
O2 Ca1 O6 2_565 . 121.5(4)
O2 Ca1 O6 . . 58.5(4)
O5 Ca1 O6 1_454 2_565 96.8(4)
O5 Ca1 O6 2_666 2_565 83.2(4)
O2 Ca1 O6 2_565 2_565 58.5(4)
O2 Ca1 O6 . 2_565 121.5(4)
O6 Ca1 O6 . 2_565 180.0(5)
O5 Ca1 O4 1_454 2_566 68.3(4)
O5 Ca1 O4 2_666 2_566 111.7(4)
O2 Ca1 O4 2_565 2_566 110.4(3)
O2 Ca1 O4 . 2_566 69.6(3)
O6 Ca1 O4 . 2_566 110.6(4)
O6 Ca1 O4 2_565 2_566 69.4(4)
O5 Ca1 O4 1_454 1_554 111.7(4)
O5 Ca1 O4 2_666 1_554 68.3(4)
O2 Ca1 O4 2_565 1_554 69.6(3)
O2 Ca1 O4 . 1_554 110.4(3)
O6 Ca1 O4 . 1_554 69.4(4)
O6 Ca1 O4 2_565 1_554 110.6(4)
O4 Ca1 O4 2_566 1_554 180
O5 Ca1 O3 1_454 1_454 52.2(3)
O5 Ca1 O3 2_666 1_454 127.8(3)
O2 Ca1 O3 2_565 1_454 66.6(3)
O2 Ca1 O3 . 1_454 113.4(3)
O6 Ca1 O3 . 1_454 57.4(3)
O6 Ca1 O3 2_565 1_454 122.6(3)
O4 Ca1 O3 2_566 1_454 119.6(3)
O4 Ca1 O3 1_554 1_454 60.4(3)
O5 Ca1 O3 1_454 2_666 127.8(3)
O5 Ca1 O3 2_666 2_666 52.2(3)
O2 Ca1 O3 2_565 2_666 113.4(3)
O2 Ca1 O3 . 2_666 66.6(3)
O6 Ca1 O3 . 2_666 122.6(3)
O6 Ca1 O3 2_565 2_666 57.4(3)
O4 Ca1 O3 2_566 2_666 60.4(3)
O4 Ca1 O3 1_554 2_666 119.6(3)
O3 Ca1 O3 1_454 2_666 180.0000
O5 P1 O8 . . 112.1(7)
O5 P1 O3 . . 108.6(6)
O8 P1 O3 . . 105.9(6)
O5 P1 O10 . . 110.2(7)
O8 P1 O10 . . 108.4(6)
O3 P1 O10 . . 111.7(7)
O7 P2 O6 . . 111.5(7)
O7 P2 O2 . . 110.2(7)
O6 P2 O2 . . 106.1(7)
O7 P2 O9 . . 109.3(7)
O6 P2 O9 . . 110.1(6)
O2 P2 O9 . . 109.6(6)

loop_
_geom_bond_atom_site_label_1
_geom_bond_atom_site_label_2
_geom_bond_site_symmetry_2
_geom_bond_distance
Bi1 O1 . 2.174(10)
Bi1 O1 2_666 2.272(11)
Bi1 O7 1_545 2.339(12)
Bi1 O8 . 2.387(12)
Bi1 O3 2_766 2.445(10)
Bi1 O9 2_666 2.719(11)
Bi2 O4 2_666 2.226(12)
Bi2 O4 1_554 2.372(11)
Bi2 O6 2_665 2.397(11)
Bi2 O5 2_666 2.449(11)
Bi2 O1 . 2.573(10)
Bi2 O3 2_766 2.573(11)
Bi2 O10 1_444 2.626(13)
Bi2 O7 1_545 2.756(12)
Bi3 O4 . 2.093(12)
Bi3 O9 2_666 2.269(11)
Bi3 O1 2_666 2.301(11)
Bi3 O10 1_445 2.320(12)
Bi3 O2 2_566 2.424(10)
Ca1 O5 1_454 2.384(13)
Ca1 O5 2_666 2.384(13)
Ca1 O2 2_565 2.484(13)
Ca1 O2 . 2.484(13)
Ca1 O6 . 2.537(12)
Ca1 O6 2_565 2.537(12)
Ca1 O4 2_566 2.704(11)
Ca1 O4 1_554 2.704(11)
P1 O5 . 1.535(12)
P1 O8 . 1.556(12)
P1 O3 . 1.558(11)
P1 O10 . 1.578(12)
P2 O7 . 1.533(12)
P2 O6 . 1.535(11)
P2 O2 . 1.536(12)
P2 O9 . 1.549(12)
